data_7718460
loop_
_publ_author_name
'M&#xf8;ller, Mads Sondrup'
'McKee, Vickie'
'McKenzie, Christine J.'

_publ_section_title
;
 Stereochemically (In)active lone pairs in Sb(III) complexes of a soft
 scorpionate ligand.
;
_journal_issue 16
_journal_name_full 'Dalton transactions (Cambridge, England : 2003)'
_journal_page_first 6665
_journal_page_last 6673
_journal_paper_doi 10.1039/d5dt00261c
_journal_volume 54
_journal_year 2025
_chemical_formula_moiety 'C24 H32 B2 N12 S6 Sb, C12 H16 B N6 S3, C3 H6 O, 3.4(H2 O)'
_chemical_formula_sum 'C39 H60.8 B3 N18 O4.4 S9 Sb'
_chemical_formula_weight 1294.97
_space_group_crystal_system triclinic
_space_group_IT_number 2
_space_group_name_Hall '-P 1'
_space_group_name_H-M_alt 'P -1'
_atom_sites_solution_hydrogens mixed
_atom_sites_solution_primary dual
_atom_sites_solution_secondary difmap
_audit_creation_date 2024-03-25
_audit_creation_method
;
Olex2 1.5
(compiled 2024.02.16 svn.r378c4104 for OlexSys, GUI svn.r6928)
;
_audit_update_record
;
2024-10-03 deposited with the CCDC.	2025-03-25 downloaded from the CCDC.
;
_cell_angle_alpha 77.2890(10)
_cell_angle_beta 79.4900(10)
_cell_angle_gamma 72.973(2)
_cell_formula_units_Z 2
_cell_length_a 10.5707(2)
_cell_length_b 14.9955(3)
_cell_length_c 19.6610(3)
_cell_measurement_reflns_used 38639
_cell_measurement_temperature 100.00(12)
_cell_measurement_theta_max 74.8060
_cell_measurement_theta_min 4.2020
_cell_volume 2883.54(10)
_computing_cell_refinement 'CrysAlisPro 1.171.43.115a (Rigaku OD, 2024)'
_computing_data_collection 'CrysAlisPro system (CCD 43.115a 64-bit (release 15-03-2024))'
_computing_data_reduction 'CrysAlisPro 1.171.43.115a (Rigaku OD, 2024)'
_computing_molecular_graphics 'Mercury (Macrae at al., 2008)'
_computing_publication_material 'Olex2 (Dolomanov et al. 2009), PublCIF (Westrip, 2010)'
_computing_structure_refinement 'SHELXL 2019/2 (Sheldrick, 2015)'
_computing_structure_solution 'SHELXT 2014/5 (Sheldrick, 2014)'
_diffrn_ambient_environment N~2~
_diffrn_ambient_temperature 100.00(12)
_diffrn_detector 'CCD plate'
_diffrn_detector_area_resol_mean 5.2923
_diffrn_detector_type AtlasS2
_diffrn_measured_fraction_theta_full 0.999
_diffrn_measured_fraction_theta_max 0.974
_diffrn_measurement_details
;
List of Runs (angles in degrees, time in seconds):

  # Type    Start    End  Width  t~exp~   \w     \q     \k     \f   Frames
#--------------------------------------------------------------------------
  1  \w    -21.00  25.00   1.00    1.79    --    0.00  57.00 150.00   46
  2  \w     24.00  65.00   1.00    1.79    --    0.00  38.00 -60.00   41
  3  \w    -35.00  12.00   1.00    1.79    --    0.00 -57.00 120.00   47
  4  \w    -63.00  16.00   1.00    1.79    --    0.00 -38.00 -90.00   79
  5  \w    -64.00  10.00   1.00    1.79    --    0.00 -57.00-180.00   74
  6  \w    -13.00  55.00   1.00    1.79    --    0.00  38.00-120.00   68
  7  \w    -58.00  16.00   1.00    1.79    --    0.00 -38.00  30.00   74
  8  \w    -79.00 -53.00   1.00    7.15    --  -80.25 -77.00 150.00   26
  9  \w    -82.00 -55.00   1.00    7.15    --  -80.25 -70.00 100.66   27
 10  \w    -87.00 -61.00   1.00    7.15    --  -80.25 -49.00-160.04   26
 11  \w    -81.00 -55.00   1.00    7.15    --  -80.25 -72.00  94.32   26
 12  \w    -80.00 -53.00   1.00    7.15    --  -80.25 -77.00  69.32   27
 13  \w    -80.00 -54.00   1.00    7.15    --  -80.25 -74.00-132.75   26
 14  \w    -79.00 -53.00   1.00    7.15    --  -80.25 -76.00  -6.09   26
 15  \w    -82.00 -56.00   1.00    7.15    --  -80.25 -66.00 174.45   26
 16  \w    -80.00 -53.00   1.00    7.15    --  -80.25 -77.00  60.00   27
 17  \w    -83.00 -57.00   1.00    7.15    --  -80.25 -65.00 105.33   26
 18  \w    -91.00 -60.00   1.00    7.15    --  -80.25 -52.00 -94.10   31
 19  \w    -80.00 -53.00   1.00    7.15    --  -80.25 -77.00 -30.00   27
 20  \w    -79.00 -53.00   1.00    7.15    --  -80.25 -77.00-105.89   26
 21  \w    -80.00 -54.00   1.00    7.15    --  -80.25 -74.00 153.83   26
 22  \w    -79.00 -53.00   1.00    7.15    --  -80.25 -77.00 -60.00   26
 23  \w    -80.00 -54.00   1.00    7.15    --  -80.25 -75.00 -21.61   26
 24  \w    -83.00 -57.00   1.00    7.15    --  -80.25 -62.00 -28.87   26
 25  \w    -81.00 -55.00   1.00    7.15    --  -80.25 -70.00-152.67   26
 26  \w    -80.00 -54.00   1.00    7.15    --  -80.25 -75.00   9.39   26
 27  \w    -80.00 -53.00   1.00    7.15    --  -80.25 -77.00  82.20   27
 28  \w    -81.00 -55.00   1.00    7.15    --  -80.25 -70.00 126.87   26
 29  \w    -94.00 -59.00   1.00    7.15    --  -80.25 -59.00  18.22   35
 30  \w    -79.00 -31.00   1.00    7.15    --  -80.25 125.00-150.00   48
 31  \w    -89.00 -62.00   1.00    7.15    --  -80.25 -45.00 -30.00   27
 32  \w    -83.00 -56.00   1.00    7.15    --  -80.25 -66.00 162.90   27
 33  \w    -77.00 -43.00   1.00    7.15    --  -80.25 125.00  30.00   34
 34  \w    -80.00 -54.00   1.00    7.15    --  -80.25 -75.00 -46.72   26
 35  \w    -79.00 -54.00   1.00    7.15    --  -80.25 -73.00 -92.92   25
 36  \w    -78.00 -53.00   1.00    7.15    --  -80.25 -77.00-153.71   25
 37  \w    -81.00 -56.00   1.00    7.15    --  -80.25 -67.00 -88.16   25
 38  \w    -81.00 -55.00   1.00    7.15    --  -80.25 -70.00 160.57   26
 39  \w    -84.00 -57.00   1.00    7.15    --  -80.25 -63.00 -37.75   27
 40  \w    -78.00 -53.00   1.00    7.15    --  -80.25 -76.00 -75.69   25
 41  \w    -78.00 -53.00   1.00    7.15    --  -80.25 -77.00 120.00   25
 42  \w    -79.00 -53.00   1.00    7.15    --  -80.25 -76.00  49.36   26
 43  \w    -84.00 -58.00   1.00    7.15    --  -80.25 -61.00  60.00   26
 44  \w    -78.00 -53.00   1.00    7.15    --  -80.25 -77.00  30.00   25
 45  \w    -81.00 -55.00   1.00    7.15    --  -80.25 -70.00-107.44   26
 46  \w     34.00  66.00   1.00    7.15    --   99.69 -61.00-150.00   32
 47  \w     77.00 104.00   1.00    7.15    --   99.69  61.00 -60.00   27
 48  \w    110.00 153.00   1.00    7.15    --   99.69  77.00-120.00   43
 49  \w     74.00 101.00   1.00    7.15    --   99.69  77.00-120.00   27
 50  \w     74.00 157.00   1.00    7.15    --   99.69  77.00 120.00   83
 51  \w     75.00 169.00   1.00    7.15    --   99.69  77.00 150.00   94
 52  \w     75.00 149.00   1.00    7.15    --   99.69  77.00  30.00   74
 53  \w     73.00 144.00   1.00    7.15    --   99.69  77.00  60.00   71
 54  \w     73.00 162.00   1.00    7.15    --   99.69  77.00-180.00   89
 55  \w     80.00 112.00   1.00    7.15    --   99.69-125.00  60.00   32
 56  \w     32.00  57.00   1.00    7.15    --   99.69 -61.00 120.00   25
 57  \w     74.00 165.00   1.00    7.15    --   99.69  77.00 -30.00   91
 58  \w     35.00  62.00   1.00    7.15    --   99.69 -61.00  60.00   27
 59  \w     73.00 148.00   1.00    7.15    --   99.69  77.00 -60.00   75
 60  \w     27.00  73.00   1.00    7.15    --   99.69 -94.00-180.00   46
 61  \w     51.00  94.00   1.00    7.15    --   99.69-125.00 -60.00   43
 62  \w     32.00  61.00   1.00    7.15    --   99.69 -61.00  30.00   29
 63  \w    102.00 127.00   1.00    7.15    --   99.69 -77.00 -30.00   25
 64  \w    117.00 166.00   1.00    7.15    --   99.69  61.00 -90.00   49
 65  \w     34.00  97.00   1.00    7.15    --   99.69 -77.00 -30.00   63
 66  \w     81.00 106.00   1.00    7.15    --   99.69  61.00 -90.00   25
 67  \w     75.00 155.00   1.00    7.15    --   99.69  77.00-150.00   80
 68  \w     35.00 112.00   1.00    7.15    --   99.69-125.00 -30.00   77
 69  \w     73.00 160.00   1.00    7.15    --   99.69  77.00   0.00   87
 70  \w     74.00 165.00   1.00    7.15    --   99.69  77.00  90.00   91
 71  \w     55.00 112.00   1.00    7.15    --   99.69-125.00-120.00   57
 72  \w     47.00 118.00   1.00    7.15    --   99.69-132.00 169.23   71
;
_diffrn_measurement_device 'four-circle diffractometer'
_diffrn_measurement_device_type 'XtaLAB Synergy, Dualflex, AtlasS2'
_diffrn_measurement_method '\w scans'
_diffrn_orient_matrix_type 'CrysAlisPro convention (1999,Acta A55,543-557)'
_diffrn_orient_matrix_UB_11 -0.1100255000
_diffrn_orient_matrix_UB_12 0.0929748000
_diffrn_orient_matrix_UB_13 0.0047636000
_diffrn_orient_matrix_UB_21 0.1042290000
_diffrn_orient_matrix_UB_22 0.0569913000
_diffrn_orient_matrix_UB_23 -0.0284388000
_diffrn_orient_matrix_UB_31 -0.0253029000
_diffrn_orient_matrix_UB_32 0.0051408000
_diffrn_orient_matrix_UB_33 -0.0756674000
_diffrn_radiation_monochromator mirror
_diffrn_radiation_probe x-ray
_diffrn_radiation_type 'Cu K\a'
_diffrn_radiation_wavelength 1.54184
_diffrn_reflns_av_R_equivalents 0.0357
_diffrn_reflns_av_unetI/netI 0.0236
_diffrn_reflns_Laue_measured_fraction_full 0.999
_diffrn_reflns_Laue_measured_fraction_max 0.974
_diffrn_reflns_limit_h_max 13
_diffrn_reflns_limit_h_min -13
_diffrn_reflns_limit_k_max 18
_diffrn_reflns_limit_k_min -18
_diffrn_reflns_limit_l_max 22
_diffrn_reflns_limit_l_min -24
_diffrn_reflns_number 69071
_diffrn_reflns_point_group_measured_fraction_full 0.999
_diffrn_reflns_point_group_measured_fraction_max 0.974
_diffrn_reflns_theta_full 67.684
_diffrn_reflns_theta_max 75.344
_diffrn_reflns_theta_min 3.132
_diffrn_source 'micro-focus sealed X-ray tube'
_diffrn_source_type 'PhotonJet (Cu) X-ray Source'
_exptl_absorpt_coefficient_mu 7.307
_exptl_absorpt_correction_T_max 1.000
_exptl_absorpt_correction_T_min 0.618
_exptl_absorpt_correction_type gaussian
_exptl_absorpt_process_details
;
CrysAlisPro 1.171.43.115a (Rigaku Oxford Diffraction, 2024)
Numerical absorption correction based on gaussian integration over
a multifaceted crystal model
Empirical absorption correction using spherical harmonics,
implemented in SCALE3 ABSPACK scaling algorithm.
;
_exptl_crystal_colour yellow
_exptl_crystal_colour_primary yellow
_exptl_crystal_density_diffrn 1.491
_exptl_crystal_description plate
_exptl_crystal_F_000 1332
_exptl_crystal_recrystallization_method 'Re-crystallisation from solvent: acetone/water'
_exptl_crystal_size_max 0.172
_exptl_crystal_size_mid 0.064
_exptl_crystal_size_min 0.018
_refine_diff_density_max 1.690
_refine_diff_density_min -1.369
_refine_diff_density_rms 0.099
_refine_ls_extinction_method none
_refine_ls_goodness_of_fit_ref 1.036
_refine_ls_hydrogen_treatment mixed
_refine_ls_matrix_type full
_refine_ls_number_parameters 716
_refine_ls_number_reflns 11622
_refine_ls_number_restraints 64
_refine_ls_restrained_S_all 1.041
_refine_ls_R_factor_all 0.0425
_refine_ls_R_factor_gt 0.0394
_refine_ls_shift/su_max 0.002
_refine_ls_shift/su_mean 0.000
_refine_ls_structure_factor_coef Fsqd
_refine_ls_weighting_details 'w=1/[\s^2^(Fo^2^)+(0.0687P)^2^+4.0565P] where P=(Fo^2^+2Fc^2^)/3'
_refine_ls_weighting_scheme calc
_refine_ls_wR_factor_gt 0.1057
_refine_ls_wR_factor_ref 0.1088
_reflns_Friedel_coverage 0.000
_reflns_number_gt 10825
_reflns_number_total 11622
_reflns_threshold_expression 'I > 2\s(I)'
_cod_data_source_file d5dt00261c2.cif
_cod_data_source_block sbs5_(2)
_cod_depositor_comments 'Adding full bibliography for 7718459--7718463.cif.'
_cod_original_formula_sum 'C39 H60.80 B3 N18 O4.40 S9 Sb'
_cod_database_code 7718460
_shelx_shelxl_version_number 2019/2
_chemical_oxdiff_formula 'C50H40N2O4B3S9Sb '
_shelx_space_group_comment
;
The symmetry employed for this shelxl refinement is uniquely defined
by the following loop, which should always be used as a source of
symmetry information in preference to the above space-group names.
They are only intended as comments.
;
_shelx_estimated_absorpt_t_max 0.868
_shelx_estimated_absorpt_t_min 0.370
_olex2_refinement_description
;
1. Fixed Uiso
 At 1.2 times of:
  All B(H) groups, All C(H) groups
 At 1.5 times of:
  All C(H,H,H) groups, All O(H,H) groups, All O(H,H,H) groups
2. Restrained distances
 O3-H3B = O3-H3C
 0.83 with sigma of 0.02
 O4-H4D = O4-H4E
 0.83 with sigma of 0.02
 H3B-H3C
 1.35 with sigma of 0.02
 H4D-H4E
 1.35 with sigma of 0.02
 B1-H1 \\sim B2-H2A \\sim B3-H3A
 with sigma of 0.02
3. Restrained planarity
 O41, C41, C42, C43
 with sigma of 0.05
 O41', C41', C42', C43'
 with sigma of 0.05
4. Rigid bond restraints
 O41, C41, C42, C43, O41', C41', C42', C43'
 with sigma for 1-2 distances of 0.01 and sigma for 1-3 distances of 0.01
5. Uiso/Uaniso restraints and constraints
O41 \\sim C41 \\sim C42 \\sim C43 \\sim O41' \\sim C41' \\sim C42' \\sim C43':
within 2A with sigma of 0.04 and sigma for terminal atoms of 0.08 within 2A
Uanis(O41) \\sim Ueq, Uanis(O41') \\sim Ueq, : with sigma of 0.05 and sigma for
terminal atoms of 0.1
6. Same fragment restrains
{O41', C41', C42', C43'} sigma for 1-2: 0.02, 1-3: 0.04
as in
{O41, C41, C42, C43}
7. Others
 Fixed Sof: H1A(0.666667) H1B(0.666667) H1C(0.666667) O3(0.8) H3B(0.8)
 H3C(0.8) O4(0.6) H4D(0.6) H4E(0.6) O41(0.6) C41(0.6) C42(0.6) H42A(0.6)
 H42B(0.6) H42C(0.6) C43(0.6) H43A(0.6) H43B(0.6) H43C(0.6) O41'(0.4) C41'(0.4)
 C42'(0.4) H42D(0.4) H42E(0.4) H42F(0.4) C43'(0.4) H43D(0.4) H43E(0.4) H43F(0.4)
8.a Riding coordinates:
 O1(H1A,H1B,H1C), O2(H2B,H2C)
8.b Aromatic/amide H refined with riding coordinates:
 C2(H2), C3(H3), C6(H6), C7(H7), C10(H10), C11(H11), C26(H26), C27(H27),
 C30(H30), C31(H31), C34(H34), C35(H35), C14(H14), C15(H15), C18(H18), C19(H19),
  C22(H22), C23(H23)
8.c Idealised Me refined as rotating group:
 C4(H4A,H4B,H4C), C8(H8A,H8B,H8C), C12(H12A,H12B,H12C), C28(H28A,H28B,H28C),
 C32(H32A,H32B,H32C), C36(H36A,H36B,H36C), C16(H16A,H16B,H16C), C20(H20A,H20B,
 H20C), C24(H24A,H24B,H24C), C42(H42A,H42B,H42C), C43(H43A,H43B,H43C),
 C42'(H42D,H42E,H42F), C43'(H43D,H43E,H43F)
;
_olex2_submission_special_instructions 'No special instructions were received'
_oxdiff_exptl_absorpt_empirical_details
;
Empirical correction (ABSPACK) includes:
- Absorption correction using spherical harmonics
- Frame scaling
- Detector area scaling
;
_oxdiff_exptl_absorpt_empirical_full_max 1.290
_oxdiff_exptl_absorpt_empirical_full_min 0.859

loop_
_space_group_symop_operation_xyz
'x, y, z'
'-x, -y, -z'

loop_
_atom_site_label
_atom_site_type_symbol
_atom_site_fract_x
_atom_site_fract_y
_atom_site_fract_z
_atom_site_U_iso_or_equiv
_atom_site_adp_type
_atom_site_occupancy
_atom_site_site_symmetry_order
_atom_site_calc_flag
_atom_site_refinement_flags_posn
_atom_site_refinement_flags_adp
_atom_site_refinement_flags_occupancy
_atom_site_disorder_assembly
_atom_site_disorder_group
Sb1 Sb 0.62660(2) 0.55522(2) 0.69481(2) 0.01854(7) Uani 1 1 d . . . . .
S1 S 0.57573(7) 0.40436(5) 0.77617(4) 0.02194(15) Uani 1 1 d . . . . .
S2 S 0.87407(6) 0.49537(5) 0.72380(4) 0.02085(14) Uani 1 1 d . . . . .
S3 S 0.68952(7) 0.47359(5) 0.58815(4) 0.02058(14) Uani 1 1 d . . . . .
N1 N 0.8373(2) 0.29077(18) 0.76954(13) 0.0225(5) Uani 1 1 d . . . . .
N2 N 0.7537(2) 0.33249(17) 0.87141(13) 0.0212(5) Uani 1 1 d . . . . .
N3 N 0.9521(2) 0.34745(18) 0.64831(13) 0.0229(5) Uani 1 1 d . . . . .
N4 N 1.0382(2) 0.4674(2) 0.60337(13) 0.0245(5) Uani 1 1 d . . . . .
N5 N 0.7448(2) 0.28697(18) 0.65944(13) 0.0225(5) Uani 1 1 d . . . . .
N6 N 0.5732(3) 0.32998(19) 0.60066(14) 0.0246(5) Uani 1 1 d . . . . .
C1 C 0.7275(3) 0.3407(2) 0.80520(16) 0.0211(6) Uani 1 1 d . . . . .
C2 C 0.9334(3) 0.2519(2) 0.81496(17) 0.0245(6) Uani 1 1 d . . . . .
H2 H 1.020740 0.213692 0.803566 0.029 Uiso 1 1 calc R U . . .
C3 C 0.8824(3) 0.2772(2) 0.87761(17) 0.0244(6) Uani 1 1 d . . . . .
H3 H 0.926337 0.260420 0.918451 0.029 Uiso 1 1 calc R U . . .
C4 C 0.6600(3) 0.3721(2) 0.92810(16) 0.0273(6) Uani 1 1 d . . . . .
H4A H 0.628917 0.441036 0.914055 0.041 Uiso 1 1 calc R U . . .
H4B H 0.704400 0.357387 0.970372 0.041 Uiso 1 1 calc R U . . .
H4C H 0.583706 0.344673 0.938005 0.041 Uiso 1 1 calc R U . . .
C5 C 0.9557(3) 0.4336(2) 0.65722(16) 0.0224(6) Uani 1 1 d . . . . .
C6 C 1.0343(3) 0.3279(2) 0.58682(17) 0.0284(7) Uani 1 1 d . . . . .
H6 H 1.050429 0.272308 0.567401 0.034 Uiso 1 1 calc R U . . .
C7 C 1.0872(3) 0.4017(3) 0.55951(17) 0.0294(7) Uani 1 1 d . . . . .
H7 H 1.147370 0.407414 0.517541 0.035 Uiso 1 1 calc R U . . .
C8 C 1.0731(3) 0.5572(2) 0.59427(17) 0.0282(7) Uani 1 1 d . . . . .
H8A H 1.118217 0.571455 0.546595 0.042 Uiso 1 1 calc R U . . .
H8B H 1.132651 0.552184 0.628533 0.042 Uiso 1 1 calc R U . . .
H8C H 0.991791 0.608041 0.601602 0.042 Uiso 1 1 calc R U . . .
C9 C 0.6709(3) 0.3597(2) 0.61761(15) 0.0215(6) Uani 1 1 d . . . . .
C10 C 0.6914(3) 0.2106(2) 0.66887(17) 0.0273(6) Uani 1 1 d . . . . .
H10 H 0.723177 0.150145 0.696538 0.033 Uiso 1 1 calc R U . . .
C11 C 0.5864(3) 0.2368(2) 0.63198(18) 0.0292(7) Uani 1 1 d . . . . .
H11 H 0.531870 0.198107 0.628384 0.035 Uiso 1 1 calc R U . . .
C12 C 0.4781(3) 0.3846(3) 0.55171(19) 0.0318(7) Uani 1 1 d . . . . .
H12A H 0.435936 0.447324 0.564207 0.048 Uiso 1 1 calc R U . . .
H12B H 0.409685 0.351411 0.554264 0.048 Uiso 1 1 calc R U . . .
H12C H 0.524996 0.391684 0.503801 0.048 Uiso 1 1 calc R U . . .
B1 B 0.8713(3) 0.2782(3) 0.69178(18) 0.0248(7) Uani 1 1 d D . . . .
H1 H 0.936(3) 0.2026(19) 0.693(2) 0.030 Uiso 1 1 d D U . . .
S7 S 0.68968(7) 0.61224(5) 0.83333(4) 0.02293(15) Uani 1 1 d . . . . .
S8 S 0.75241(12) 0.97832(6) 0.79484(5) 0.0443(2) Uani 1 1 d . . . . .
S9 S 1.05302(7) 0.71016(5) 0.94978(4) 0.02275(15) Uani 1 1 d . . . . .
N13 N 0.6124(2) 0.77447(17) 0.88970(13) 0.0201(5) Uani 1 1 d . . . . .
N14 N 0.4469(2) 0.73495(19) 0.86238(14) 0.0241(5) Uani 1 1 d . . . . .
N15 N 0.7426(2) 0.86770(18) 0.92594(14) 0.0227(5) Uani 1 1 d . . . . .
N16 N 0.7248(3) 1.0155(2) 0.92755(17) 0.0346(7) Uani 1 1 d . . . . .
N17 N 0.7982(2) 0.69220(17) 0.96379(13) 0.0196(5) Uani 1 1 d . . . . .
N18 N 0.9192(2) 0.59314(18) 1.04192(14) 0.0230(5) Uani 1 1 d . . . . .
C25 C 0.5821(3) 0.7095(2) 0.86142(15) 0.0203(6) Uani 1 1 d . . . . .
C26 C 0.4947(3) 0.8401(2) 0.90794(18) 0.0286(7) Uani 1 1 d . . . . .
H26 H 0.487215 0.892948 0.929022 0.034 Uiso 1 1 calc R U . . .
C27 C 0.3925(3) 0.8164(3) 0.89078(19) 0.0326(7) Uani 1 1 d . . . . .
H27 H 0.300816 0.849418 0.897017 0.039 Uiso 1 1 calc R U . . .
C28 C 0.3740(3) 0.6859(3) 0.83435(19) 0.0334(8) Uani 1 1 d . . . . .
H28A H 0.385761 0.701490 0.782907 0.050 Uiso 1 1 calc R U . . .
H28B H 0.278982 0.705637 0.852024 0.050 Uiso 1 1 calc R U . . .
H28C H 0.407871 0.617327 0.849208 0.050 Uiso 1 1 calc R U . . .
C29 C 0.7397(3) 0.9522(2) 0.88424(19) 0.0280(7) Uani 1 1 d . . . . .
C30 C 0.7303(3) 0.8786(2) 0.99528(18) 0.0287(7) Uani 1 1 d . . . . .
H30 H 0.729475 0.829839 1.035307 0.034 Uiso 1 1 calc R U . . .
C31 C 0.7199(3) 0.9696(2) 0.99629(19) 0.0331(7) Uani 1 1 d . . . . .
H31 H 0.710889 0.997087 1.036684 0.040 Uiso 1 1 calc R U . . .
C32 C 0.7124(6) 1.1160(3) 0.9047(3) 0.0630(14) Uani 1 1 d . . . . .
H32A H 0.742226 1.140255 0.939727 0.095 Uiso 1 1 calc R U . . .
H32B H 0.618986 1.149359 0.899613 0.095 Uiso 1 1 calc R U . . .
H32C H 0.767647 1.126483 0.859468 0.095 Uiso 1 1 calc R U . . .
C33 C 0.9210(3) 0.66466(19) 0.98554(15) 0.0188(5) Uani 1 1 d . . . . .
C34 C 0.7203(3) 0.6376(2) 1.00724(17) 0.0285(7) Uani 1 1 d . . . . .
H34 H 0.630032 0.642285 1.003674 0.034 Uiso 1 1 calc R U . . .
C35 C 0.7942(3) 0.5766(2) 1.05560(18) 0.0311(7) Uani 1 1 d . . . . .
H35 H 0.765697 0.530855 1.092157 0.037 Uiso 1 1 calc R U . . .
C36 C 1.0301(3) 0.5418(2) 1.08174(17) 0.0267(6) Uani 1 1 d . . . . .
H36A H 1.113100 0.553539 1.054955 0.040 Uiso 1 1 calc R U . . .
H36B H 1.036748 0.473733 1.090256 0.040 Uiso 1 1 calc R U . . .
H36C H 1.014932 0.563421 1.126793 0.040 Uiso 1 1 calc R U . . .
S4 S 0.35975(7) 0.56508(5) 0.67526(5) 0.02881(17) Uani 1 1 d . . . . .
S5 S 0.70742(7) 0.69306(6) 0.57729(4) 0.02896(17) Uani 1 1 d . . . . .
S6 S 0.13900(9) 0.78424(6) 0.51495(4) 0.03398(18) Uani 1 1 d . . . . .
N7 N 0.2696(2) 0.76064(18) 0.65917(13) 0.0211(5) Uani 1 1 d . . . . .
N8 N 0.1478(2) 0.68453(18) 0.73891(13) 0.0210(5) Uani 1 1 d . . . . .
N9 N 0.4800(3) 0.81422(19) 0.63311(14) 0.0257(5) Uani 1 1 d . . . . .
N10 N 0.6653(2) 0.81133(18) 0.66976(14) 0.0230(5) Uani 1 1 d . . . . .
C13 C 0.2586(3) 0.6732(2) 0.69061(15) 0.0208(6) Uani 1 1 d . . . . .
C14 C 0.1648(3) 0.8268(2) 0.68869(17) 0.0246(6) Uani 1 1 d . . . . .
H14 H 0.148673 0.893728 0.676046 0.029 Uiso 1 1 calc R U . . .
C15 C 0.0900(3) 0.7802(2) 0.73824(16) 0.0234(6) Uani 1 1 d . . . . .
H15 H 0.012300 0.807655 0.767215 0.028 Uiso 1 1 calc R U . . .
C16 C 0.0985(3) 0.6091(2) 0.78601(17) 0.0289(7) Uani 1 1 d . . . . .
H16A H 0.164450 0.548129 0.782967 0.043 Uiso 1 1 calc R U . . .
H16B H 0.014510 0.607569 0.772400 0.043 Uiso 1 1 calc R U . . .
H16C H 0.083209 0.620647 0.834360 0.043 Uiso 1 1 calc R U . . .
C17 C 0.6146(3) 0.7756(2) 0.62700(16) 0.0233(6) Uani 1 1 d . . . . .
C18 C 0.4499(3) 0.8755(3) 0.6810(2) 0.0335(7) Uani 1 1 d . . . . .
H18 H 0.363311 0.912541 0.695303 0.040 Uiso 1 1 calc R U . . .
C19 C 0.5635(3) 0.8740(2) 0.70371(18) 0.0302(7) Uani 1 1 d . . . . .
H19 H 0.571939 0.909108 0.736634 0.036 Uiso 1 1 calc R U . . .
C20 C 0.8057(3) 0.7846(2) 0.68172(18) 0.0288(7) Uani 1 1 d . . . . .
H20A H 0.861787 0.795078 0.636736 0.043 Uiso 1 1 calc R U . . .
H20B H 0.831783 0.717535 0.703320 0.043 Uiso 1 1 calc R U . . .
H20C H 0.817263 0.823394 0.713089 0.043 Uiso 1 1 calc R U . . .
C21 C 0.2163(3) 0.8701(2) 0.50762(17) 0.0296(7) Uani 1 1 d . . . . .
N11 N 0.3115(3) 0.8712(2) 0.54589(16) 0.0364(7) Uani 1 1 d . . . . .
C22 C 0.3395(5) 0.9600(4) 0.5257(3) 0.0594(14) Uani 1 1 d . . . . .
H22 H 0.401084 0.979727 0.544750 0.071 Uiso 1 1 calc R U . . .
C23 C 0.2655(6) 1.0119(4) 0.4756(3) 0.0661(15) Uani 1 1 d . . . . .
H23 H 0.263623 1.075078 0.452850 0.079 Uiso 1 1 calc R U . . .
N12 N 0.1912(4) 0.9551(3) 0.46299(18) 0.0460(8) Uani 1 1 d . . . . .
C24 C 0.0958(4) 0.9859(3) 0.4120(2) 0.0452(9) Uani 1 1 d . . . . .
H24A H 0.143877 0.991297 0.364293 0.068 Uiso 1 1 calc R U . . .
H24B H 0.035506 1.047656 0.418857 0.068 Uiso 1 1 calc R U . . .
H24C H 0.044006 0.939433 0.418508 0.068 Uiso 1 1 calc R U . . .
B2 B 0.3783(4) 0.7848(3) 0.59929(19) 0.0281(8) Uani 1 1 d D . . . .
H2A H 0.430(4) 0.721(2) 0.575(2) 0.034 Uiso 1 1 d D U . . .
B3 B 0.7547(3) 0.7735(2) 0.90164(17) 0.0190(6) Uani 1 1 d D . . . .
H3A H 0.828(3) 0.763(2) 0.8525(15) 0.023 Uiso 1 1 d D U . . .
O1 O 0.0657(3) -0.0642(2) 0.9506(2) 0.0660(10) Uani 1 1 d . . . . .
H1A H 0.064602 -0.082618 0.994424 0.099 Uiso 0.6667 1 d R U P . .
H1B H 0.036842 -0.103228 0.936774 0.099 Uiso 0.6667 1 d R U P . .
H1C H 0.014732 -0.011098 0.942894 0.099 Uiso 0.6667 1 d R U P . .
O2 O 0.0452(5) 0.0126(3) 0.8053(3) 0.0890(13) Uani 1 1 d . . . . .
H2B H 0.011650 0.006610 0.771030 0.134 Uiso 1 1 d R U . . .
H2C H 0.048110 -0.038090 0.834850 0.134 Uiso 1 1 d R U . . .
O3 O 0.1824(6) 0.0611(4) 0.6725(4) 0.108(2) Uani 0.8 1 d D . P . .
H3B H 0.226(11) 0.092(8) 0.687(6) 0.162 Uiso 0.8 1 d D U P . .
H3C H 0.137(11) 0.041(8) 0.710(3) 0.162 Uiso 0.8 1 d D U P . .
O4 O 0.3588(10) 0.1612(6) 0.5880(5) 0.095(2) Uani 0.6 1 d D . P . .
H4D H 0.335(14) 0.119(8) 0.620(5) 0.142 Uiso 0.6 1 d D U P . .
H4E H 0.318(14) 0.166(10) 0.554(5) 0.142 Uiso 0.6 1 d D U P . .
O41 O 0.2160(8) 0.2612(7) 0.8565(4) 0.102(3) Uani 0.6 1 d D U P A 1
C41 C 0.2784(9) 0.2443(7) 0.8002(5) 0.076(3) Uiso 0.6 1 d D U P A 1
C42 C 0.3458(15) 0.1426(9) 0.7875(9) 0.113(5) Uiso 0.6 1 d D U P A 1
H42A H 0.299937 0.098864 0.819968 0.170 Uiso 0.6 1 calc R U P A 1
H42B H 0.439422 0.125239 0.795466 0.170 Uiso 0.6 1 calc R U P A 1
H42C H 0.340818 0.138713 0.738974 0.170 Uiso 0.6 1 calc R U P A 1
C43 C 0.2663(9) 0.3165(6) 0.7366(5) 0.059(2) Uiso 0.6 1 d D U P A 1
H43A H 0.187079 0.368735 0.744350 0.088 Uiso 0.6 1 calc R U P A 1
H43B H 0.257933 0.288615 0.697504 0.088 Uiso 0.6 1 calc R U P A 1
H43C H 0.345837 0.340577 0.725161 0.088 Uiso 0.6 1 calc R U P A 1
O41' O 0.2582(11) 0.2226(14) 0.6993(7) 0.134(6) Uani 0.4 1 d D U P B 2
C41' C 0.2958(11) 0.2304(9) 0.7513(6) 0.064(3) Uiso 0.4 1 d D U P B 2
C42' C 0.3941(18) 0.1639(12) 0.8032(10) 0.092(5) Uiso 0.4 1 d D U P B 2
H42D H 0.350317 0.118717 0.835277 0.139 Uiso 0.4 1 calc R U P B 2
H42E H 0.419388 0.202092 0.830349 0.139 Uiso 0.4 1 calc R U P B 2
H42F H 0.474021 0.129353 0.776485 0.139 Uiso 0.4 1 calc R U P B 2
C43' C 0.261(2) 0.3204(12) 0.7801(11) 0.100(6) Uiso 0.4 1 d D U P B 2
H43D H 0.275381 0.372295 0.742155 0.151 Uiso 0.4 1 calc R U P B 2
H43E H 0.316751 0.312707 0.816600 0.151 Uiso 0.4 1 calc R U P B 2
H43F H 0.166593 0.334909 0.800349 0.151 Uiso 0.4 1 calc R U P B 2

loop_
_atom_site_aniso_label
_atom_site_aniso_U_11
_atom_site_aniso_U_22
_atom_site_aniso_U_33
_atom_site_aniso_U_23
_atom_site_aniso_U_13
_atom_site_aniso_U_12
Sb1 0.01280(10) 0.02353(11) 0.01759(10) -0.00241(7) -0.00131(6) -0.00346(7)
S1 0.0149(3) 0.0290(4) 0.0202(3) -0.0036(3) -0.0011(2) -0.0044(3)
S2 0.0132(3) 0.0302(4) 0.0187(3) -0.0054(3) -0.0017(2) -0.0044(3)
S3 0.0183(3) 0.0265(3) 0.0162(3) -0.0028(3) -0.0024(2) -0.0053(3)
N1 0.0184(12) 0.0269(13) 0.0200(12) -0.0021(10) -0.0036(10) -0.0036(10)
N2 0.0211(12) 0.0254(12) 0.0174(12) -0.0024(9) -0.0025(9) -0.0076(10)
N3 0.0167(11) 0.0301(13) 0.0188(12) -0.0054(10) -0.0015(9) -0.0009(10)
N4 0.0149(11) 0.0381(14) 0.0187(12) -0.0030(10) -0.0012(9) -0.0063(10)
N5 0.0215(12) 0.0240(12) 0.0205(12) -0.0066(10) -0.0004(10) -0.0032(10)
N6 0.0207(12) 0.0288(13) 0.0240(13) -0.0049(10) -0.0041(10) -0.0054(10)
C1 0.0183(13) 0.0235(14) 0.0207(14) -0.0022(11) -0.0017(11) -0.0058(11)
C2 0.0199(14) 0.0269(15) 0.0254(16) -0.0012(12) -0.0068(12) -0.0042(12)
C3 0.0225(14) 0.0265(15) 0.0250(15) -0.0005(12) -0.0081(12) -0.0076(12)
C4 0.0282(16) 0.0356(17) 0.0179(15) -0.0050(12) -0.0008(12) -0.0090(13)
C5 0.0137(13) 0.0326(16) 0.0192(14) -0.0034(12) -0.0042(11) -0.0029(11)
C6 0.0201(14) 0.0379(17) 0.0235(16) -0.0108(13) 0.0004(12) -0.0002(13)
C7 0.0175(14) 0.0455(19) 0.0194(15) -0.0071(13) 0.0033(11) -0.0022(13)
C8 0.0185(14) 0.0440(19) 0.0227(15) -0.0024(13) -0.0017(12) -0.0125(13)
C9 0.0166(13) 0.0297(15) 0.0169(14) -0.0052(11) -0.0003(10) -0.0045(11)
C10 0.0289(16) 0.0266(15) 0.0245(16) -0.0035(12) -0.0014(12) -0.0065(12)
C11 0.0287(16) 0.0311(16) 0.0303(17) -0.0053(13) -0.0021(13) -0.0127(13)
C12 0.0301(17) 0.0379(18) 0.0307(18) -0.0046(14) -0.0140(14) -0.0090(14)
B1 0.0195(16) 0.0304(17) 0.0206(17) -0.0041(13) -0.0016(13) -0.0017(13)
S7 0.0192(3) 0.0233(3) 0.0268(4) -0.0080(3) -0.0049(3) -0.0026(3)
S8 0.0713(7) 0.0249(4) 0.0341(5) 0.0022(3) -0.0037(4) -0.0158(4)
S9 0.0178(3) 0.0308(4) 0.0199(3) -0.0007(3) -0.0013(3) -0.0101(3)
N13 0.0152(11) 0.0206(11) 0.0225(12) -0.0035(9) -0.0023(9) -0.0021(9)
N14 0.0135(11) 0.0346(14) 0.0239(13) -0.0077(11) -0.0006(9) -0.0049(10)
N15 0.0205(12) 0.0223(12) 0.0256(13) -0.0061(10) -0.0020(10) -0.0051(9)
N16 0.0348(15) 0.0237(14) 0.0479(18) -0.0142(12) 0.0037(13) -0.0111(12)
N17 0.0150(11) 0.0222(12) 0.0206(12) -0.0022(9) 0.0002(9) -0.0059(9)
N18 0.0203(12) 0.0243(12) 0.0238(13) 0.0033(10) -0.0068(10) -0.0081(10)
C25 0.0161(13) 0.0246(14) 0.0182(14) -0.0008(11) -0.0028(10) -0.0043(11)
C26 0.0214(15) 0.0295(16) 0.0310(17) -0.0128(13) -0.0015(12) 0.0038(12)
C27 0.0158(14) 0.0392(18) 0.0383(19) -0.0131(15) -0.0026(13) 0.0038(13)
C28 0.0183(15) 0.055(2) 0.0329(18) -0.0149(16) -0.0026(13) -0.0145(14)
C29 0.0253(15) 0.0213(14) 0.0380(18) -0.0071(13) -0.0016(13) -0.0070(12)
C30 0.0278(16) 0.0305(16) 0.0263(16) -0.0124(13) -0.0005(13) -0.0018(13)
C31 0.0303(17) 0.0347(18) 0.0365(19) -0.0173(15) 0.0014(14) -0.0071(14)
C32 0.088(4) 0.029(2) 0.074(3) -0.019(2) 0.019(3) -0.029(2)
C33 0.0181(13) 0.0191(13) 0.0184(14) -0.0029(10) -0.0024(10) -0.0040(10)
C34 0.0195(14) 0.0373(17) 0.0282(17) 0.0019(13) -0.0010(12) -0.0133(13)
C35 0.0265(16) 0.0379(18) 0.0294(17) 0.0081(14) -0.0042(13) -0.0192(14)
C36 0.0285(16) 0.0260(15) 0.0257(16) 0.0036(12) -0.0116(13) -0.0087(12)
S4 0.0175(3) 0.0284(4) 0.0425(5) -0.0109(3) -0.0112(3) -0.0013(3)
S5 0.0190(3) 0.0373(4) 0.0303(4) -0.0094(3) -0.0011(3) -0.0058(3)
S6 0.0382(4) 0.0390(4) 0.0292(4) -0.0052(3) -0.0097(3) -0.0142(4)
N7 0.0124(11) 0.0293(13) 0.0196(12) -0.0012(10) -0.0020(9) -0.0046(9)
N8 0.0171(11) 0.0265(12) 0.0196(12) -0.0001(10) -0.0029(9) -0.0085(10)
N9 0.0167(12) 0.0342(14) 0.0249(13) -0.0040(11) 0.0009(10) -0.0078(10)
N10 0.0180(12) 0.0253(12) 0.0244(13) 0.0010(10) -0.0040(10) -0.0070(10)
C13 0.0142(13) 0.0288(15) 0.0193(14) -0.0007(11) -0.0063(10) -0.0057(11)
C14 0.0150(13) 0.0253(15) 0.0293(16) 0.0004(12) -0.0043(11) -0.0020(11)
C15 0.0153(13) 0.0281(15) 0.0251(15) -0.0048(12) -0.0023(11) -0.0033(11)
C16 0.0325(17) 0.0336(17) 0.0235(16) 0.0027(13) -0.0047(13) -0.0183(14)
C17 0.0186(14) 0.0267(15) 0.0220(15) 0.0027(11) -0.0017(11) -0.0075(11)
C18 0.0196(15) 0.0408(19) 0.0392(19) -0.0131(15) -0.0003(13) -0.0040(13)
C19 0.0255(16) 0.0339(17) 0.0316(17) -0.0100(14) -0.0009(13) -0.0068(13)
C20 0.0196(15) 0.0314(16) 0.0340(18) -0.0004(13) -0.0089(13) -0.0055(12)
C21 0.0256(16) 0.0398(18) 0.0210(15) -0.0013(13) -0.0006(12) -0.0096(13)
N11 0.0321(15) 0.0515(18) 0.0290(15) 0.0081(13) -0.0065(12) -0.0258(14)
C22 0.059(3) 0.069(3) 0.059(3) 0.026(2) -0.025(2) -0.046(2)
C23 0.077(3) 0.069(3) 0.060(3) 0.034(2) -0.031(3) -0.049(3)
N12 0.051(2) 0.053(2) 0.0361(18) 0.0171(15) -0.0179(15) -0.0267(16)
C24 0.052(2) 0.051(2) 0.031(2) 0.0052(17) -0.0175(17) -0.0130(19)
B2 0.0204(16) 0.042(2) 0.0217(17) -0.0019(15) 0.0011(13) -0.0139(15)
B3 0.0174(15) 0.0183(14) 0.0209(16) -0.0033(12) -0.0022(12) -0.0043(11)
O1 0.0354(16) 0.0502(18) 0.118(3) -0.0310(19) -0.0009(17) -0.0126(13)
O2 0.093(3) 0.072(3) 0.104(3) -0.028(2) 0.021(3) -0.036(2)
O3 0.058(3) 0.058(3) 0.164(6) 0.009(3) 0.025(4) 0.006(2)
O4 0.119(7) 0.076(5) 0.096(6) -0.005(4) -0.039(5) -0.031(5)
O41 0.076(5) 0.158(8) 0.053(4) -0.019(4) -0.003(3) -0.006(5)
O41' 0.055(6) 0.274(19) 0.088(9) -0.064(11) -0.007(6) -0.044(10)

loop_
_atom_type_symbol
_atom_type_description
_atom_type_scat_dispersion_real
_atom_type_scat_dispersion_imag
_atom_type_scat_source
C C 0.0181 0.0091 'International Tables Vol C Tables 4.2.6.8 and 6.1.1.4'
H H 0.0000 0.0000 'International Tables Vol C Tables 4.2.6.8 and 6.1.1.4'
B B 0.0090 0.0039 'International Tables Vol C Tables 4.2.6.8 and 6.1.1.4'
N N 0.0311 0.0180 'International Tables Vol C Tables 4.2.6.8 and 6.1.1.4'
O O 0.0492 0.0322 'International Tables Vol C Tables 4.2.6.8 and 6.1.1.4'
S S 0.3331 0.5567 'International Tables Vol C Tables 4.2.6.8 and 6.1.1.4'
Sb Sb -0.0562 5.8946 'International Tables Vol C Tables 4.2.6.8 and 6.1.1.4'

loop_
_exptl_crystal_face_index_h
_exptl_crystal_face_index_k
_exptl_crystal_face_index_l
_exptl_crystal_face_perp_dist
0 -2 1 0.0090
0 2 -1 0.0090
1 0 -1 0.0505
-2 0 -1 0.0716
0 0 -1 0.0163
0 0 1 0.0305

loop_
_geom_angle_atom_site_label_1
_geom_angle_atom_site_label_2
_geom_angle_atom_site_label_3
_geom_angle
_geom_angle_site_symmetry_1
_geom_angle_site_symmetry_3
_geom_angle_publ_flag
S1 Sb1 S2 89.57(2) . . ?
S1 Sb1 S4 75.51(2) . . ?
S1 Sb1 S5 165.53(2) . . ?
S2 Sb1 S4 163.88(2) . . ?
S2 Sb1 S5 89.08(2) . . ?
S3 Sb1 S1 91.54(2) . . ?
S3 Sb1 S2 91.20(2) . . ?
S3 Sb1 S4 83.28(2) . . ?
S3 Sb1 S5 74.09(2) . . ?
S4 Sb1 S5 103.83(2) . . ?
C1 S1 Sb1 103.99(10) . . ?
C5 S2 Sb1 102.93(10) . . ?
C9 S3 Sb1 106.57(10) . . ?
C1 N1 C2 107.7(3) . . ?
C1 N1 B1 132.1(3) . . ?
C2 N1 B1 120.0(3) . . ?
C1 N2 C3 109.1(2) . . ?
C1 N2 C4 125.7(3) . . ?
C3 N2 C4 125.2(3) . . ?
C5 N3 C6 107.6(3) . . ?
C5 N3 B1 131.1(3) . . ?
C6 N3 B1 121.3(3) . . ?
C5 N4 C7 108.4(3) . . ?
C5 N4 C8 125.9(3) . . ?
C7 N4 C8 125.7(3) . . ?
C9 N5 C10 107.8(3) . . ?
C9 N5 B1 131.1(3) . . ?
C10 N5 B1 121.0(3) . . ?
C9 N6 C11 108.7(3) . . ?
C9 N6 C12 125.7(3) . . ?
C11 N6 C12 125.4(3) . . ?
N1 C1 S1 128.9(2) . . ?
N1 C1 N2 107.7(3) . . ?
N2 C1 S1 123.4(2) . . ?
N1 C2 H2 125.7 . . ?
C3 C2 N1 108.6(3) . . ?
C3 C2 H2 125.7 . . ?
N2 C3 H3 126.6 . . ?
C2 C3 N2 106.8(3) . . ?
C2 C3 H3 126.6 . . ?
N2 C4 H4A 109.5 . . ?
N2 C4 H4B 109.5 . . ?
N2 C4 H4C 109.5 . . ?
H4A C4 H4B 109.5 . . ?
H4A C4 H4C 109.5 . . ?
H4B C4 H4C 109.5 . . ?
N3 C5 S2 129.0(2) . . ?
N4 C5 S2 122.6(2) . . ?
N4 C5 N3 108.4(3) . . ?
N3 C6 H6 126.1 . . ?
C7 C6 N3 107.9(3) . . ?
C7 C6 H6 126.1 . . ?
N4 C7 H7 126.1 . . ?
C6 C7 N4 107.7(3) . . ?
C6 C7 H7 126.1 . . ?
N4 C8 H8A 109.5 . . ?
N4 C8 H8B 109.5 . . ?
N4 C8 H8C 109.5 . . ?
H8A C8 H8B 109.5 . . ?
H8A C8 H8C 109.5 . . ?
H8B C8 H8C 109.5 . . ?
N5 C9 S3 128.7(2) . . ?
N5 C9 N6 108.2(3) . . ?
N6 C9 S3 123.1(2) . . ?
N5 C10 H10 125.9 . . ?
C11 C10 N5 108.3(3) . . ?
C11 C10 H10 125.9 . . ?
N6 C11 H11 126.5 . . ?
C10 C11 N6 107.1(3) . . ?
C10 C11 H11 126.5 . . ?
N6 C12 H12A 109.5 . . ?
N6 C12 H12B 109.5 . . ?
N6 C12 H12C 109.5 . . ?
H12A C12 H12B 109.5 . . ?
H12A C12 H12C 109.5 . . ?
H12B C12 H12C 109.5 . . ?
N1 B1 N3 111.4(3) . . ?
N1 B1 H1 105.3(19) . . ?
N3 B1 H1 109(2) . . ?
N5 B1 N1 111.3(2) . . ?
N5 B1 N3 112.0(3) . . ?
N5 B1 H1 107.5(19) . . ?
C25 N13 C26 108.2(2) . . ?
C25 N13 B3 125.9(2) . . ?
C26 N13 B3 125.9(3) . . ?
C25 N14 C27 109.5(3) . . ?
C25 N14 C28 124.6(3) . . ?
C27 N14 C28 125.9(3) . . ?
C29 N15 C30 108.6(3) . . ?
C29 N15 B3 126.3(3) . . ?
C30 N15 B3 125.1(3) . . ?
C29 N16 C31 109.6(3) . . ?
C29 N16 C32 125.3(4) . . ?
C31 N16 C32 125.1(3) . . ?
C33 N17 C34 108.5(2) . . ?
C33 N17 B3 124.8(2) . . ?
C34 N17 B3 126.8(2) . . ?
C33 N18 C35 109.0(2) . . ?
C33 N18 C36 126.0(3) . . ?
C35 N18 C36 124.9(3) . . ?
N13 C25 S7 127.0(2) . . ?
N13 C25 N14 106.9(2) . . ?
N14 C25 S7 126.0(2) . . ?
N13 C26 H26 125.7 . . ?
C27 C26 N13 108.6(3) . . ?
C27 C26 H26 125.7 . . ?
N14 C27 H27 126.6 . . ?
C26 C27 N14 106.8(3) . . ?
C26 C27 H27 126.6 . . ?
N14 C28 H28A 109.5 . . ?
N14 C28 H28B 109.5 . . ?
N14 C28 H28C 109.5 . . ?
H28A C28 H28B 109.5 . . ?
H28A C28 H28C 109.5 . . ?
H28B C28 H28C 109.5 . . ?
N15 C29 S8 128.0(2) . . ?
N15 C29 N16 106.7(3) . . ?
N16 C29 S8 125.4(3) . . ?
N15 C30 H30 125.7 . . ?
C31 C30 N15 108.5(3) . . ?
C31 C30 H30 125.7 . . ?
N16 C31 H31 126.7 . . ?
C30 C31 N16 106.7(3) . . ?
C30 C31 H31 126.7 . . ?
N16 C32 H32A 109.5 . . ?
N16 C32 H32B 109.5 . . ?
N16 C32 H32C 109.5 . . ?
H32A C32 H32B 109.5 . . ?
H32A C32 H32C 109.5 . . ?
H32B C32 H32C 109.5 . . ?
N17 C33 S9 126.9(2) . . ?
N17 C33 N18 107.1(2) . . ?
N18 C33 S9 126.0(2) . . ?
N17 C34 H34 125.8 . . ?
C35 C34 N17 108.3(3) . . ?
C35 C34 H34 125.8 . . ?
N18 C35 H35 126.4 . . ?
C34 C35 N18 107.1(3) . . ?
C34 C35 H35 126.4 . . ?
N18 C36 H36A 109.5 . . ?
N18 C36 H36B 109.5 . . ?
N18 C36 H36C 109.5 . . ?
H36A C36 H36B 109.5 . . ?
H36A C36 H36C 109.5 . . ?
H36B C36 H36C 109.5 . . ?
C13 S4 Sb1 108.28(10) . . ?
C17 S5 Sb1 84.93(10) . . ?
C13 N7 C14 108.4(2) . . ?
C13 N7 B2 126.6(3) . . ?
C14 N7 B2 125.0(3) . . ?
C13 N8 C15 109.3(2) . . ?
C13 N8 C16 126.2(3) . . ?
C15 N8 C16 124.5(3) . . ?
C17 N9 C18 107.0(3) . . ?
C17 N9 B2 125.7(3) . . ?
C18 N9 B2 126.9(3) . . ?
C17 N10 C19 109.5(3) . . ?
C17 N10 C20 125.7(3) . . ?
C19 N10 C20 124.8(3) . . ?
N7 C13 S4 128.9(2) . . ?
N7 C13 N8 107.1(3) . . ?
N8 C13 S4 124.0(2) . . ?
N7 C14 H14 125.8 . . ?
C15 C14 N7 108.4(3) . . ?
C15 C14 H14 125.8 . . ?
N8 C15 H15 126.6 . . ?
C14 C15 N8 106.8(3) . . ?
C14 C15 H15 126.6 . . ?
N8 C16 H16A 109.5 . . ?
N8 C16 H16B 109.5 . . ?
N8 C16 H16C 109.5 . . ?
H16A C16 H16B 109.5 . . ?
H16A C16 H16C 109.5 . . ?
H16B C16 H16C 109.5 . . ?
N9 C17 S5 127.8(2) . . ?
N10 C17 S5 124.1(2) . . ?
N10 C17 N9 108.0(3) . . ?
N9 C18 H18 125.5 . . ?
C19 C18 N9 109.0(3) . . ?
C19 C18 H18 125.5 . . ?
N10 C19 H19 126.7 . . ?
C18 C19 N10 106.5(3) . . ?
C18 C19 H19 126.7 . . ?
N10 C20 H20A 109.5 . . ?
N10 C20 H20B 109.5 . . ?
N10 C20 H20C 109.5 . . ?
H20A C20 H20B 109.5 . . ?
H20A C20 H20C 109.5 . . ?
H20B C20 H20C 109.5 . . ?
N11 C21 S6 127.9(3) . . ?
N12 C21 S6 125.8(3) . . ?
N12 C21 N11 106.2(3) . . ?
C21 N11 C22 108.3(3) . . ?
C21 N11 B2 123.7(3) . . ?
C22 N11 B2 128.0(3) . . ?
N11 C22 H22 125.6 . . ?
C23 C22 N11 108.9(4) . . ?
C23 C22 H22 125.6 . . ?
C22 C23 H23 126.8 . . ?
C22 C23 N12 106.4(4) . . ?
N12 C23 H23 126.8 . . ?
C21 N12 C23 110.1(3) . . ?
C21 N12 C24 125.8(3) . . ?
C23 N12 C24 124.0(3) . . ?
N12 C24 H24A 109.5 . . ?
N12 C24 H24B 109.5 . . ?
N12 C24 H24C 109.5 . . ?
H24A C24 H24B 109.5 . . ?
H24A C24 H24C 109.5 . . ?
H24B C24 H24C 109.5 . . ?
N7 B2 N9 107.3(3) . . ?
N7 B2 N11 108.6(3) . . ?
N7 B2 H2A 110(2) . . ?
N9 B2 H2A 110(2) . . ?
N11 B2 N9 108.5(3) . . ?
N11 B2 H2A 113(2) . . ?
N13 B3 H3A 111.2(18) . . ?
N15 B3 N13 107.3(2) . . ?
N15 B3 N17 106.8(2) . . ?
N15 B3 H3A 112.7(18) . . ?
N17 B3 N13 107.9(2) . . ?
N17 B3 H3A 110.7(18) . . ?
H1A O1 H1B 105.0 . . ?
H1A O1 H1C 109.2 . . ?
H1B O1 H1C 109.5 . . ?
H2B O2 H2C 105.8 . . ?
H3B O3 H3C 103(3) . . ?
H4D O4 H4E 106(3) . . ?
O41 C41 C42 122.1(11) . . ?
O41 C41 C43 121.4(10) . . ?
C43 C41 C42 114.9(9) . . ?
C41 C42 H42A 109.5 . . ?
C41 C42 H42B 109.5 . . ?
C41 C42 H42C 109.5 . . ?
H42A C42 H42B 109.5 . . ?
H42A C42 H42C 109.5 . . ?
H42B C42 H42C 109.5 . . ?
C41 C43 H43A 109.5 . . ?
C41 C43 H43B 109.5 . . ?
C41 C43 H43C 109.5 . . ?
H43A C43 H43B 109.5 . . ?
H43A C43 H43C 109.5 . . ?
H43B C43 H43C 109.5 . . ?
O41' C41' C42' 134.9(15) . . ?
O41' C41' C43' 124.6(15) . . ?
C43' C41' C42' 100.3(12) . . ?
C41' C42' H42D 109.5 . . ?
C41' C42' H42E 109.5 . . ?
C41' C42' H42F 109.5 . . ?
H42D C42' H42E 109.5 . . ?
H42D C42' H42F 109.5 . . ?
H42E C42' H42F 109.5 . . ?
C41' C43' H43D 109.5 . . ?
C41' C43' H43E 109.5 . . ?
C41' C43' H43F 109.5 . . ?
H43D C43' H43E 109.5 . . ?
H43D C43' H43F 109.5 . . ?
H43E C43' H43F 109.5 . . ?

loop_
_geom_bond_atom_site_label_1
_geom_bond_atom_site_label_2
_geom_bond_distance
_geom_bond_site_symmetry_2
_geom_bond_publ_flag
Sb1 S1 2.6023(7) . ?
Sb1 S2 2.6301(7) . ?
Sb1 S3 2.5462(7) . ?
Sb1 S4 2.8727(7) . ?
Sb1 S5 2.9245(8) . ?
S1 C1 1.734(3) . ?
S2 C5 1.724(3) . ?
S3 C9 1.735(3) . ?
N1 C1 1.351(4) . ?
N1 C2 1.387(4) . ?
N1 B1 1.546(4) . ?
N2 C1 1.352(4) . ?
N2 C3 1.381(4) . ?
N2 C4 1.456(4) . ?
N3 C5 1.353(4) . ?
N3 C6 1.388(4) . ?
N3 B1 1.550(4) . ?
N4 C5 1.351(4) . ?
N4 C7 1.376(4) . ?
N4 C8 1.463(4) . ?
N5 C9 1.348(4) . ?
N5 C10 1.381(4) . ?
N5 B1 1.544(4) . ?
N6 C9 1.355(4) . ?
N6 C11 1.375(4) . ?
N6 C12 1.460(4) . ?
C2 H2 0.9500 . ?
C2 C3 1.340(5) . ?
C3 H3 0.9500 . ?
C4 H4A 0.9800 . ?
C4 H4B 0.9800 . ?
C4 H4C 0.9800 . ?
C6 H6 0.9500 . ?
C6 C7 1.348(5) . ?
C7 H7 0.9500 . ?
C8 H8A 0.9800 . ?
C8 H8B 0.9800 . ?
C8 H8C 0.9800 . ?
C10 H10 0.9500 . ?
C10 C11 1.352(5) . ?
C11 H11 0.9500 . ?
C12 H12A 0.9800 . ?
C12 H12B 0.9800 . ?
C12 H12C 0.9800 . ?
B1 H1 1.14(2) . ?
S7 C25 1.697(3) . ?
S8 C29 1.704(4) . ?
S9 C33 1.701(3) . ?
N13 C25 1.359(4) . ?
N13 C26 1.386(4) . ?
N13 B3 1.559(4) . ?
N14 C25 1.364(4) . ?
N14 C27 1.381(4) . ?
N14 C28 1.451(4) . ?
N15 C29 1.344(4) . ?
N15 C30 1.387(4) . ?
N15 B3 1.551(4) . ?
N16 C29 1.368(4) . ?
N16 C31 1.374(5) . ?
N16 C32 1.449(5) . ?
N17 C33 1.360(4) . ?
N17 C34 1.382(4) . ?
N17 B3 1.554(4) . ?
N18 C33 1.364(4) . ?
N18 C35 1.383(4) . ?
N18 C36 1.456(4) . ?
C26 H26 0.9500 . ?
C26 C27 1.347(5) . ?
C27 H27 0.9500 . ?
C28 H28A 0.9800 . ?
C28 H28B 0.9800 . ?
C28 H28C 0.9800 . ?
C30 H30 0.9500 . ?
C30 C31 1.341(5) . ?
C31 H31 0.9500 . ?
C32 H32A 0.9800 . ?
C32 H32B 0.9800 . ?
C32 H32C 0.9800 . ?
C34 H34 0.9500 . ?
C34 C35 1.350(5) . ?
C35 H35 0.9500 . ?
C36 H36A 0.9800 . ?
C36 H36B 0.9800 . ?
C36 H36C 0.9800 . ?
S4 C13 1.716(3) . ?
S5 C17 1.709(3) . ?
S6 C21 1.684(4) . ?
N7 C13 1.349(4) . ?
N7 C14 1.387(4) . ?
N7 B2 1.549(4) . ?
N8 C13 1.361(4) . ?
N8 C15 1.383(4) . ?
N8 C16 1.456(4) . ?
N9 C17 1.364(4) . ?
N9 C18 1.390(4) . ?
N9 B2 1.569(4) . ?
N10 C17 1.346(4) . ?
N10 C19 1.381(4) . ?
N10 C20 1.469(4) . ?
C14 H14 0.9500 . ?
C14 C15 1.344(4) . ?
C15 H15 0.9500 . ?
C16 H16A 0.9800 . ?
C16 H16B 0.9800 . ?
C16 H16C 0.9800 . ?
C18 H18 0.9500 . ?
C18 C19 1.349(5) . ?
C19 H19 0.9500 . ?
C20 H20A 0.9800 . ?
C20 H20B 0.9800 . ?
C20 H20C 0.9800 . ?
C21 N11 1.367(4) . ?
C21 N12 1.364(5) . ?
N11 C22 1.405(5) . ?
N11 B2 1.554(5) . ?
C22 H22 0.9500 . ?
C22 C23 1.333(6) . ?
C23 H23 0.9500 . ?
C23 N12 1.400(6) . ?
N12 C24 1.459(5) . ?
C24 H24A 0.9800 . ?
C24 H24B 0.9800 . ?
C24 H24C 0.9800 . ?
B2 H2A 1.12(2) . ?
B3 H3A 1.13(2) . ?
O1 H1A 0.8434 . ?
O1 H1B 0.8452 . ?
O1 H1C 0.8209 . ?
O2 H2B 0.8487 . ?
O2 H2C 0.8462 . ?
O3 H3B 0.86(2) . ?
O3 H3C 0.84(2) . ?
O4 H4D 0.85(2) . ?
O4 H4E 0.84(2) . ?
O41 C41 1.219(11) . ?
C41 C42 1.537(14) . ?
C41 C43 1.461(11) . ?
C42 H42A 0.9800 . ?
C42 H42B 0.9800 . ?
C42 H42C 0.9800 . ?
C43 H43A 0.9800 . ?
C43 H43B 0.9800 . ?
C43 H43C 0.9800 . ?
O41' C41' 1.202(13) . ?
C41' C42' 1.564(16) . ?
C41' C43' 1.498(15) . ?
C42' H42D 0.9800 . ?
C42' H42E 0.9800 . ?
C42' H42F 0.9800 . ?
C43' H43D 0.9800 . ?
C43' H43E 0.9800 . ?
C43' H43F 0.9800 . ?

loop_
_geom_hbond_atom_site_label_D
_geom_hbond_atom_site_label_H
_geom_hbond_atom_site_label_A
_geom_hbond_distance_DH
_geom_hbond_distance_HA
_geom_hbond_distance_DA
_geom_hbond_angle_DHA
_geom_hbond_site_symmetry_A
_geom_hbond_publ_flag
C3 H3 S9 0.95 2.78 3.636(3) 150.6 2_767 yes
C4 H4A S7 0.98 2.89 3.746(3) 147.1 . yes
C7 H7 S5 0.95 2.63 3.423(3) 140.7 2_766 yes
C8 H8B S4 0.98 2.79 3.713(3) 156.6 1_655 yes
C8 H8C S5 0.98 2.98 3.842(3) 147.0 . yes
C10 H10 S8 0.95 2.83 3.762(3) 166.0 1_545 yes
C11 H11 O4 0.95 2.37 3.257(9) 155.9 . yes
C12 H12A S4 0.98 2.96 3.820(4) 147.2 . yes
C27 H27 O1 0.95 2.59 3.513(4) 163.3 1_565 yes
C28 H28B S9 0.98 2.77 3.691(3) 156.2 1_455 yes
C30 H30 O41 0.95 2.33 3.229(9) 157.7 2_667 yes
C14 H14 O3 0.95 2.62 3.513(7) 156.7 1_565 yes
C16 H16A S4 0.98 2.70 3.190(3) 111.4 . yes
C16 H16B S2 0.98 2.94 3.791(3) 146.0 1_455 yes
C16 H16C S9 0.98 2.81 3.749(4) 161.5 1_455 yes
C18 H18 O3 0.95 2.49 3.335(6) 148.3 1_565 yes
C19 H19 S8 0.95 2.92 3.743(4) 146.2 . yes
C20 H20C S8 0.98 2.96 3.890(4) 158.8 . yes
C24 H24C S6 0.98 2.72 3.207(4) 111.1 . yes
O1 H1B S9 0.85 2.71 3.429(3) 143.7 1_445 yes
O1 H1C O1 0.82 2.49 2.917(7) 113.4 2_557 yes
O2 H2B S8 0.85 2.83 3.332(5) 119.2 1_445 yes
O2 H2C O1 0.85 2.26 2.859(7) 128.3 . yes
O3 H3B O41' 0.86(2) 2.15(7) 2.938(18) 152(12) . yes
O3 H3C O2 0.84(2) 1.97(3) 2.800(8) 168(10) . yes
O4 H4D O3 0.85(2) 2.06(8) 2.812(11) 148(13) . yes

loop_
_geom_torsion_atom_site_label_1
_geom_torsion_atom_site_label_2
_geom_torsion_atom_site_label_3
_geom_torsion_atom_site_label_4
_geom_torsion
_geom_torsion_site_symmetry_1
_geom_torsion_site_symmetry_2
_geom_torsion_site_symmetry_3
_geom_torsion_site_symmetry_4
_geom_torsion_publ_flag
Sb1 S1 C1 N1 -73.7(3) . . . . ?
Sb1 S1 C1 N2 107.1(2) . . . . ?
Sb1 S2 C5 N3 -74.2(3) . . . . ?
Sb1 S2 C5 N4 106.2(2) . . . . ?
Sb1 S3 C9 N5 -69.7(3) . . . . ?
Sb1 S3 C9 N6 110.1(2) . . . . ?
Sb1 S4 C13 N7 57.1(3) . . . . ?
Sb1 S4 C13 N8 -123.5(2) . . . . ?
Sb1 S5 C17 N9 -82.4(3) . . . . ?
Sb1 S5 C17 N10 95.1(2) . . . . ?
N1 C2 C3 N2 -0.1(3) . . . . ?
N3 C6 C7 N4 -0.2(4) . . . . ?
N5 C10 C11 N6 -1.0(4) . . . . ?
C1 N1 C2 C3 0.4(3) . . . . ?
C1 N1 B1 N3 96.3(4) . . . . ?
C1 N1 B1 N5 -29.5(5) . . . . ?
C1 N2 C3 C2 -0.2(3) . . . . ?
C2 N1 C1 S1 -179.8(2) . . . . ?
C2 N1 C1 N2 -0.5(3) . . . . ?
C2 N1 B1 N3 -78.4(3) . . . . ?
C2 N1 B1 N5 155.8(3) . . . . ?
C3 N2 C1 S1 179.8(2) . . . . ?
C3 N2 C1 N1 0.5(3) . . . . ?
C4 N2 C1 S1 2.1(4) . . . . ?
C4 N2 C1 N1 -177.2(3) . . . . ?
C4 N2 C3 C2 177.5(3) . . . . ?
C5 N3 C6 C7 0.4(3) . . . . ?
C5 N3 B1 N1 -27.4(4) . . . . ?
C5 N3 B1 N5 98.1(4) . . . . ?
C5 N4 C7 C6 0.0(3) . . . . ?
C6 N3 C5 S2 179.9(2) . . . . ?
C6 N3 C5 N4 -0.4(3) . . . . ?
C6 N3 B1 N1 155.9(3) . . . . ?
C6 N3 B1 N5 -78.6(3) . . . . ?
C7 N4 C5 S2 180.0(2) . . . . ?
C7 N4 C5 N3 0.3(3) . . . . ?
C8 N4 C5 S2 1.8(4) . . . . ?
C8 N4 C5 N3 -178.0(3) . . . . ?
C8 N4 C7 C6 178.2(3) . . . . ?
C9 N5 C10 C11 0.8(3) . . . . ?
C9 N5 B1 N1 100.3(4) . . . . ?
C9 N5 B1 N3 -25.1(4) . . . . ?
C9 N6 C11 C10 0.9(4) . . . . ?
C10 N5 C9 S3 179.6(2) . . . . ?
C10 N5 C9 N6 -0.3(3) . . . . ?
C10 N5 B1 N1 -82.8(3) . . . . ?
C10 N5 B1 N3 151.7(3) . . . . ?
C11 N6 C9 S3 179.8(2) . . . . ?
C11 N6 C9 N5 -0.4(3) . . . . ?
C12 N6 C9 S3 5.4(4) . . . . ?
C12 N6 C9 N5 -174.8(3) . . . . ?
C12 N6 C11 C10 175.3(3) . . . . ?
B1 N1 C1 S1 5.0(5) . . . . ?
B1 N1 C1 N2 -175.8(3) . . . . ?
B1 N1 C2 C3 176.3(3) . . . . ?
B1 N3 C5 S2 2.9(5) . . . . ?
B1 N3 C5 N4 -177.4(3) . . . . ?
B1 N3 C6 C7 177.8(3) . . . . ?
B1 N5 C9 S3 -3.2(5) . . . . ?
B1 N5 C9 N6 176.9(3) . . . . ?
B1 N5 C10 C11 -176.7(3) . . . . ?
N13 C26 C27 N14 0.6(4) . . . . ?
N15 C30 C31 N16 0.4(4) . . . . ?
N17 C34 C35 N18 -0.2(4) . . . . ?
C25 N13 C26 C27 -0.4(4) . . . . ?
C25 N13 B3 N15 172.9(3) . . . . ?
C25 N13 B3 N17 -72.3(3) . . . . ?
C25 N14 C27 C26 -0.7(4) . . . . ?
C26 N13 C25 S7 -177.6(2) . . . . ?
C26 N13 C25 N14 -0.1(3) . . . . ?
C26 N13 B3 N15 -9.1(4) . . . . ?
C26 N13 B3 N17 105.7(3) . . . . ?
C27 N14 C25 S7 178.1(2) . . . . ?
C27 N14 C25 N13 0.5(3) . . . . ?
C28 N14 C25 S7 -4.8(5) . . . . ?
C28 N14 C25 N13 177.6(3) . . . . ?
C28 N14 C27 C26 -177.8(3) . . . . ?
C29 N15 C30 C31 0.0(4) . . . . ?
C29 N15 B3 N13 -81.9(3) . . . . ?
C29 N15 B3 N17 162.5(3) . . . . ?
C29 N16 C31 C30 -0.6(4) . . . . ?
C30 N15 C29 S8 179.4(3) . . . . ?
C30 N15 C29 N16 -0.4(4) . . . . ?
C30 N15 B3 N13 96.7(3) . . . . ?
C30 N15 B3 N17 -18.8(4) . . . . ?
C31 N16 C29 S8 -179.1(3) . . . . ?
C31 N16 C29 N15 0.6(4) . . . . ?
C32 N16 C29 S8 2.4(5) . . . . ?
C32 N16 C29 N15 -177.8(4) . . . . ?
C32 N16 C31 C30 177.8(4) . . . . ?
C33 N17 C34 C35 0.0(4) . . . . ?
C33 N17 B3 N13 174.2(2) . . . . ?
C33 N17 B3 N15 -70.7(3) . . . . ?
C33 N18 C35 C34 0.4(4) . . . . ?
C34 N17 C33 S9 -179.7(2) . . . . ?
C34 N17 C33 N18 0.3(3) . . . . ?
C34 N17 B3 N13 -7.7(4) . . . . ?
C34 N17 B3 N15 107.5(3) . . . . ?
C35 N18 C33 S9 179.5(2) . . . . ?
C35 N18 C33 N17 -0.4(3) . . . . ?
C36 N18 C33 S9 -0.5(4) . . . . ?
C36 N18 C33 N17 179.5(3) . . . . ?
C36 N18 C35 C34 -179.5(3) . . . . ?
S6 C21 N11 C22 -175.3(3) . . . . ?
S6 C21 N11 B2 7.4(5) . . . . ?
S6 C21 N12 C23 174.7(4) . . . . ?
S6 C21 N12 C24 -2.0(6) . . . . ?
N7 C14 C15 N8 -0.7(3) . . . . ?
N9 C18 C19 N10 0.1(4) . . . . ?
C13 N7 C14 C15 0.2(3) . . . . ?
C13 N7 B2 N9 -103.2(3) . . . . ?
C13 N7 B2 N11 139.8(3) . . . . ?
C13 N8 C15 C14 0.9(3) . . . . ?
C14 N7 C13 S4 179.9(2) . . . . ?
C14 N7 C13 N8 0.4(3) . . . . ?
C14 N7 B2 N9 78.0(4) . . . . ?
C14 N7 B2 N11 -39.0(4) . . . . ?
C15 N8 C13 S4 179.6(2) . . . . ?
C15 N8 C13 N7 -0.8(3) . . . . ?
C16 N8 C13 S4 1.5(4) . . . . ?
C16 N8 C13 N7 -178.9(3) . . . . ?
C16 N8 C15 C14 179.1(3) . . . . ?
C17 N9 C18 C19 -0.3(4) . . . . ?
C17 N9 B2 N7 126.1(3) . . . . ?
C17 N9 B2 N11 -116.8(3) . . . . ?
C17 N10 C19 C18 0.2(4) . . . . ?
C18 N9 C17 S5 178.2(3) . . . . ?
C18 N9 C17 N10 0.3(3) . . . . ?
C18 N9 B2 N7 -45.8(4) . . . . ?
C18 N9 B2 N11 71.3(4) . . . . ?
C19 N10 C17 S5 -178.2(2) . . . . ?
C19 N10 C17 N9 -0.3(3) . . . . ?
C20 N10 C17 S5 -1.2(4) . . . . ?
C20 N10 C17 N9 176.7(3) . . . . ?
C20 N10 C19 C18 -176.9(3) . . . . ?
C21 N11 C22 C23 -1.0(6) . . . . ?
C21 N11 B2 N7 -63.0(4) . . . . ?
C21 N11 B2 N9 -179.2(3) . . . . ?
N11 C21 N12 C23 -3.1(5) . . . . ?
N11 C21 N12 C24 -179.8(4) . . . . ?
N11 C22 C23 N12 -0.9(7) . . . . ?
C22 N11 B2 N7 120.2(4) . . . . ?
C22 N11 B2 N9 3.9(5) . . . . ?
C22 C23 N12 C21 2.5(6) . . . . ?
C22 C23 N12 C24 179.3(5) . . . . ?
N12 C21 N11 C22 2.5(4) . . . . ?
N12 C21 N11 B2 -174.9(3) . . . . ?
B2 N7 C13 S4 0.9(4) . . . . ?
B2 N7 C13 N8 -178.6(3) . . . . ?
B2 N7 C14 C15 179.2(3) . . . . ?
B2 N9 C17 S5 5.0(5) . . . . ?
B2 N9 C17 N10 -172.9(3) . . . . ?
B2 N9 C18 C19 172.9(3) . . . . ?
B2 N11 C22 C23 176.2(4) . . . . ?
B3 N13 C25 S7 0.7(4) . . . . ?
B3 N13 C25 N14 178.2(3) . . . . ?
B3 N13 C26 C27 -178.7(3) . . . . ?
B3 N15 C29 S8 -1.8(5) . . . . ?
B3 N15 C29 N16 178.5(3) . . . . ?
B3 N15 C30 C31 -178.9(3) . . . . ?
B3 N17 C33 S9 -1.2(4) . . . . ?
B3 N17 C33 N18 178.7(3) . . . . ?
B3 N17 C34 C35 -178.4(3) . . . . ?

loop_
_exptl_oxdiff_crystal_face_indexfrac_h
_exptl_oxdiff_crystal_face_indexfrac_k
_exptl_oxdiff_crystal_face_indexfrac_l
_exptl_oxdiff_crystal_face_x
_exptl_oxdiff_crystal_face_y
_exptl_oxdiff_crystal_face_z
-0.0015 -2.0015 0.9988 -0.1812 -0.1426 -0.0858
0.0015 2.0015 -0.9988 0.1812 0.1426 0.0858
1.0003 0.0003 -1.0008 -0.1148 0.1327 0.0504
-1.9995 0.0014 -0.9969 0.2154 -0.1800 0.1260
0.0003 0.0006 -0.9995 -0.0047 0.0285 0.0756
-0.0003 -0.0006 0.9995 0.0047 -0.0285 -0.0756
